data_4070285
loop_
_publ_author_name
'Rosen, Evelyn L.'
'Varnado, C. Daniel'
'Tennyson, Andrew G.'
'Khramov, Dimitri M.'
'Kamplain, Justin W.'
'Sung, Daphne H.'
'Cresswell, Philip T.'
'Lynch, Vincent M.'
'Bielawski, Christopher W.'

_publ_section_title
;
 Redox-Active N-Heterocyclic Carbenes: Design, Synthesis, and Evaluation
 of Their Electronic Properties
;
_journal_issue 23
_journal_name_full Organometallics
_journal_page_first 6695
_journal_paper_doi 10.1021/om900698x
_journal_volume 28
_journal_year 2009
_chemical_formula_sum 'C25 H20 Cl Fe2 Ir N2 O2'
_chemical_formula_weight 719.78
_chemical_name_common 1b
_chemical_name_systematic
;
 ?
;
_space_group_IT_number 14
_symmetry_cell_setting monoclinic
_symmetry_space_group_name_Hall '-P 2ybc'
_symmetry_space_group_name_H-M 'P 1 21/c 1'
_atom_sites_solution_hydrogens geom
_atom_sites_solution_primary direct
_atom_sites_solution_secondary difmap
_audit_creation_method SHELXL-97
_cell_angle_alpha 90.00
_cell_angle_beta 91.036(3)
_cell_angle_gamma 90.00
_cell_formula_units_Z 4
_cell_length_a 7.4024(4)
_cell_length_b 15.8832(8)
_cell_length_c 19.3124(12)
_cell_measurement_reflns_used 4859
_cell_measurement_temperature 153(2)
_cell_measurement_theta_max 27.5
_cell_measurement_theta_min 1.0
_cell_volume 2270.3(2)
_computing_cell_refinement 'Collect software, Nonius B.V. 1998'
_computing_data_collection 'Collect software, Nonius B.V. 1998'
_computing_data_reduction
;
DENZO and Scalepack (Otwinoski and Minor, 1997)
;
_computing_molecular_graphics 'XP SHELXTL/PC, Siemens Analytical'
_computing_structure_refinement 'XL SHELXTL/PC, Siemens Analytical'
_computing_structure_solution
;

SIR97 - Altomare A., Burla M.C., Camalli M., Cascarano G.L., Giacovazzo C., 
Guagliardi A., Moliterni A.G.G., Polidori G.,Spagna R.
;
_diffrn_ambient_temperature 153(2)
_diffrn_measured_fraction_theta_full 0.997
_diffrn_measured_fraction_theta_max 0.997
_diffrn_measurement_device_type 'Nonius Kappa CCD'
_diffrn_measurement_method \w-scans
_diffrn_radiation_monochromator graphite
_diffrn_radiation_source 'fine-focus sealed tube'
_diffrn_radiation_type MoK\a
_diffrn_radiation_wavelength 0.71070
_diffrn_reflns_av_R_equivalents 0.0868
_diffrn_reflns_av_sigmaI/netI 0.0583
_diffrn_reflns_limit_h_max 9
_diffrn_reflns_limit_h_min -9
_diffrn_reflns_limit_k_max 19
_diffrn_reflns_limit_k_min -20
_diffrn_reflns_limit_l_max 25
_diffrn_reflns_limit_l_min -23
_diffrn_reflns_number 18301
_diffrn_reflns_theta_full 27.48
_diffrn_reflns_theta_max 27.48
_diffrn_reflns_theta_min 2.11
_exptl_absorpt_coefficient_mu 7.252
_exptl_absorpt_correction_T_max 0.514
_exptl_absorpt_correction_T_min 0.273
_exptl_absorpt_correction_type analytical
_exptl_absorpt_process_details
;
(see. N.W. Alcock (1970). Cryst. Computing, p271)
;
_exptl_crystal_colour orange
_exptl_crystal_density_diffrn 2.106
_exptl_crystal_density_method 'not measured'
_exptl_crystal_description prisms
_exptl_crystal_F_000 1384
_exptl_crystal_size_max 0.22
_exptl_crystal_size_mid 0.12
_exptl_crystal_size_min 0.11
_refine_diff_density_max 1.803
_refine_diff_density_min -1.535
_refine_diff_density_rms 0.222
_refine_ls_extinction_method none
_refine_ls_goodness_of_fit_ref 1.290
_refine_ls_hydrogen_treatment constr
_refine_ls_matrix_type full
_refine_ls_number_parameters 345
_refine_ls_number_reflns 5193
_refine_ls_number_restraints 212
_refine_ls_restrained_S_all 1.278
_refine_ls_R_factor_all 0.0613
_refine_ls_R_factor_gt 0.0502
_refine_ls_shift/su_max 0.008
_refine_ls_shift/su_mean 0.001
_refine_ls_structure_factor_coef Fsqd
_refine_ls_weighting_details 'calc w=1/[\s^2^(Fo^2^)+(0.0418P)^2^+5.8647P] where P=(Fo^2^+2Fc^2^)/3'
_refine_ls_weighting_scheme calc
_refine_ls_wR_factor_gt 0.1165
_refine_ls_wR_factor_ref 0.1206
_reflns_number_gt 4429
_reflns_number_total 5193
_reflns_threshold_expression >2sigma(I)
_cod_data_source_file om900698x_si_002.cif
_cod_data_source_block fcir2
_cod_depositor_comments
;
The following automatic conversions were performed:

'_symmetry_cell_setting' value 'Monoclinic' changed to 'monoclinic'
according to /home/saulius/struct/CIF-dictionaries/cif_core.dic
dictionary named 'cif_core.dic' version 2.4.2 from 2011-04-26.

Automatic conversion script
Id: cif_fix_values 1715 2011-07-08 13:25:40Z adriana 
;
_cod_original_sg_symbol_H-M P21/c
_cod_database_code 4070285

loop_
_symmetry_equiv_pos_as_xyz
'x, y, z'
'-x, y+1/2, -z+1/2'
'-x, -y, -z'
'x, -y-1/2, z-1/2'

loop_
_atom_site_label
_atom_site_type_symbol
_atom_site_fract_x
_atom_site_fract_y
_atom_site_fract_z
_atom_site_U_iso_or_equiv
_atom_site_adp_type
_atom_site_occupancy
_atom_site_symmetry_multiplicity
_atom_site_calc_flag
_atom_site_refinement_flags
_atom_site_disorder_assembly
_atom_site_disorder_group
Ir1 Ir 0.42691(4) 0.590499(15) 0.703702(14) 0.03021(11) Uani 1 1 d . . .
Fe1 Fe 0.77413(12) 0.35456(6) 0.66186(5) 0.0269(2) Uani 1 1 d . A .
Fe2 Fe 0.73320(14) 0.83997(7) 0.56916(5) 0.0356(2) Uani 1 1 d . . .
Cl1 Cl 0.1766(3) 0.60772(13) 0.62699(10) 0.0409(4) Uani 1 1 d . . .
N1 N 0.6379(7) 0.5116(4) 0.5794(3) 0.0274(11) Uani 1 1 d . A .
N2 N 0.6419(7) 0.6476(4) 0.5795(3) 0.0279(11) Uani 1 1 d . . .
O1A O 0.1904(10) 0.5961(4) 0.8302(4) 0.0581(18) Uani 1 1 d . . .
C1A C 0.2754(12) 0.5958(5) 0.7814(4) 0.0406(18) Uani 1 1 d . . .
O2A O 0.7490(11) 0.5875(4) 0.7958(4) 0.0626(19) Uani 1 1 d . . .
C2A C 0.6313(13) 0.5868(5) 0.7610(5) 0.045(2) Uani 1 1 d . . .
C1 C 0.5857(8) 0.5795(4) 0.6158(4) 0.0276(13) Uani 1 1 d . A .
C2 C 0.7289(9) 0.5364(5) 0.5206(4) 0.0337(15) Uani 1 1 d . . .
H2 H 0.7801 0.5007 0.4867 0.040 Uiso 1 1 calc R A .
C3 C 0.7304(10) 0.6226(5) 0.5209(4) 0.0348(15) Uani 1 1 d . . .
H3 H 0.7824 0.6583 0.4872 0.042 Uiso 1 1 calc R . .
C4 C 0.6164(9) 0.4258(4) 0.5974(4) 0.0293(14) Uani 1 1 d . . .
C5 C 0.5120(9) 0.3920(4) 0.6527(4) 0.0301(14) Uani 1 1 d . A .
H5 H 0.4470 0.4235 0.6858 0.036 Uiso 1 1 calc R . .
C6 C 0.5234(9) 0.3038(4) 0.6489(4) 0.0337(15) Uani 1 1 d . . .
H6 H 0.4650 0.2656 0.6789 0.040 Uiso 1 1 calc R A .
C7 C 0.6357(10) 0.2808(5) 0.5931(4) 0.0369(16) Uani 1 1 d . A .
H7 H 0.6667 0.2251 0.5799 0.044 Uiso 1 1 calc R . .
C8 C 0.6939(9) 0.3569(5) 0.5605(4) 0.0336(15) Uani 1 1 d . A .
H8 H 0.7700 0.3609 0.5215 0.040 Uiso 1 1 calc R . .
C9 C 0.6184(8) 0.7321(4) 0.6024(3) 0.0288(14) Uani 1 1 d . A .
C10 C 0.7222(11) 0.7689(5) 0.6568(4) 0.0415(17) Uani 1 1 d . A .
H10 H 0.8210 0.7438 0.6812 0.050 Uiso 1 1 calc R . .
C11 C 0.6493(12) 0.8511(5) 0.6679(4) 0.047(2) Uani 1 1 d . A .
H11 H 0.6928 0.8909 0.7010 0.056 Uiso 1 1 calc R . .
C12 C 0.5041(11) 0.8631(5) 0.6223(4) 0.0438(19) Uani 1 1 d . A .
H12 H 0.4315 0.9123 0.6191 0.053 Uiso 1 1 calc R . .
C13 C 0.4824(9) 0.7889(5) 0.5810(4) 0.0360(15) Uani 1 1 d . A .
H13 H 0.3933 0.7797 0.5458 0.043 Uiso 1 1 calc R . .
C14 C 0.9635(10) 0.4324(5) 0.7066(4) 0.0370(16) Uani 1 1 d . . .
H14 H 0.9721 0.4916 0.7005 0.044 Uiso 1 1 calc R A .
C15 C 0.8635(10) 0.3890(5) 0.7588(4) 0.0372(16) Uani 1 1 d . A .
H15 H 0.7946 0.4150 0.7939 0.045 Uiso 1 1 calc R . .
C16 C 0.8844(10) 0.3020(5) 0.7494(4) 0.0411(17) Uani 1 1 d . . .
H16 H 0.8310 0.2592 0.7768 0.049 Uiso 1 1 calc R A .
C17 C 0.9996(10) 0.2884(6) 0.6919(4) 0.0452(19) Uani 1 1 d . A .
H17 H 1.0373 0.2355 0.6744 0.054 Uiso 1 1 calc R . .
C18 C 1.0473(9) 0.3694(6) 0.6656(4) 0.0421(18) Uani 1 1 d . A .
H18 H 1.1226 0.3795 0.6272 0.051 Uiso 1 1 calc R . .
C19 C 0.9354(18) 0.8163(7) 0.4983(7) 0.049(2) Uani 0.61 1 d PDU A 1
H19A H 0.9739 0.7633 0.4811 0.059 Uiso 0.61 1 calc PR A 1
C20 C 1.0074(14) 0.8581(7) 0.5566(6) 0.049(2) Uani 0.61 1 d PDU A 1
H20A H 1.1005 0.8376 0.5866 0.058 Uiso 0.61 1 calc PR A 1
C21 C 0.9173(17) 0.9356(7) 0.5626(6) 0.051(3) Uani 0.61 1 d PDU A 1
H21A H 0.9408 0.9774 0.5968 0.061 Uiso 0.61 1 calc PR A 1
C22 C 0.787(2) 0.9405(8) 0.5093(8) 0.061(3) Uani 0.61 1 d PDU A 1
H22A H 0.7061 0.9860 0.5012 0.073 Uiso 0.61 1 calc PR A 1
C23 C 0.7966(19) 0.8663(9) 0.4700(7) 0.059(3) Uani 0.61 1 d PDU A 1
H23A H 0.7221 0.8525 0.4311 0.070 Uiso 0.61 1 calc PR A 1
C19A C 0.820(3) 0.8344(11) 0.4676(11) 0.050(3) Uani 0.39 1 d PDU A 2
H19B H 0.7963 0.7912 0.4346 0.061 Uiso 0.39 1 calc PR A 2
C20A C 0.963(3) 0.8356(12) 0.5163(13) 0.056(3) Uani 0.39 1 d PDU A 2
H20B H 1.0520 0.7930 0.5225 0.067 Uiso 0.39 1 calc PR A 2
C21A C 0.952(3) 0.9107(14) 0.5542(12) 0.058(3) Uani 0.39 1 d PDU A 2
H21B H 1.0309 0.9275 0.5909 0.069 Uiso 0.39 1 calc PR A 2
C22A C 0.803(3) 0.9563(11) 0.5285(12) 0.054(3) Uani 0.39 1 d PDU A 2
H22B H 0.7662 1.0104 0.5438 0.065 Uiso 0.39 1 calc PR A 2
C23A C 0.719(2) 0.9082(12) 0.4762(10) 0.053(3) Uani 0.39 1 d PDU A 2
H23B H 0.6121 0.9230 0.4511 0.064 Uiso 0.39 1 calc PR A 2

loop_
_atom_site_aniso_label
_atom_site_aniso_U_11
_atom_site_aniso_U_22
_atom_site_aniso_U_33
_atom_site_aniso_U_23
_atom_site_aniso_U_13
_atom_site_aniso_U_12
Ir1 0.03741(17) 0.02503(16) 0.02839(17) -0.00147(10) 0.00648(10) -0.00319(10)
Fe1 0.0250(4) 0.0290(5) 0.0268(5) 0.0021(4) 0.0003(3) -0.0004(4)
Fe2 0.0426(6) 0.0315(5) 0.0333(5) -0.0013(4) 0.0138(4) -0.0110(4)
Cl1 0.0392(9) 0.0453(10) 0.0386(10) -0.0012(8) 0.0077(7) -0.0042(7)
N1 0.026(3) 0.029(3) 0.028(3) -0.001(2) -0.001(2) 0.000(2)
N2 0.029(3) 0.027(3) 0.028(3) 0.000(2) 0.002(2) -0.002(2)
O1A 0.074(4) 0.054(4) 0.047(4) 0.002(3) 0.029(3) -0.003(3)
C1A 0.054(5) 0.036(4) 0.033(4) 0.000(3) 0.012(3) 0.002(3)
O2A 0.074(5) 0.065(5) 0.049(4) -0.010(3) -0.003(4) 0.010(3)
C2A 0.048(5) 0.041(5) 0.046(5) -0.005(3) 0.014(4) 0.005(3)
C1 0.025(3) 0.031(3) 0.026(3) 0.001(3) 0.003(2) -0.001(2)
C2 0.039(4) 0.034(4) 0.029(3) -0.002(3) 0.003(3) 0.001(3)
C3 0.042(4) 0.034(4) 0.029(4) 0.002(3) 0.007(3) 0.001(3)
C4 0.027(3) 0.031(3) 0.030(4) 0.000(3) -0.003(2) 0.000(3)
C5 0.028(3) 0.027(3) 0.036(4) 0.001(3) 0.000(3) -0.004(3)
C6 0.034(3) 0.026(3) 0.041(4) -0.003(3) -0.003(3) -0.008(3)
C7 0.043(4) 0.032(4) 0.036(4) -0.005(3) -0.006(3) -0.002(3)
C8 0.036(4) 0.035(4) 0.029(3) -0.003(3) 0.000(3) 0.001(3)
C9 0.029(3) 0.033(4) 0.024(3) 0.000(3) 0.002(2) -0.008(3)
C10 0.051(4) 0.042(4) 0.031(4) 0.002(3) -0.006(3) -0.008(3)
C11 0.068(5) 0.043(5) 0.030(4) -0.007(3) 0.012(4) -0.019(4)
C12 0.045(4) 0.032(4) 0.055(5) -0.008(4) 0.020(4) -0.006(3)
C13 0.029(3) 0.033(4) 0.046(4) -0.002(3) 0.001(3) 0.006(3)
C14 0.034(4) 0.040(4) 0.036(4) 0.002(3) -0.005(3) -0.011(3)
C15 0.042(4) 0.046(4) 0.024(3) 0.004(3) -0.002(3) -0.006(3)
C16 0.046(4) 0.037(4) 0.040(4) 0.015(3) -0.015(3) -0.006(3)
C17 0.034(4) 0.047(5) 0.054(5) 0.002(4) -0.010(3) 0.010(3)
C18 0.025(3) 0.061(5) 0.040(4) -0.003(4) -0.002(3) -0.004(3)
C19 0.048(4) 0.052(5) 0.048(5) -0.009(4) 0.019(4) -0.017(4)
C20 0.045(4) 0.050(5) 0.052(4) -0.010(4) 0.021(4) -0.011(4)
C21 0.052(4) 0.043(5) 0.059(5) -0.005(4) 0.031(4) -0.008(4)
C22 0.067(4) 0.055(4) 0.060(5) 0.011(4) 0.019(4) -0.011(4)
C23 0.062(4) 0.063(5) 0.053(4) 0.007(4) 0.018(4) -0.008(4)
C19A 0.055(5) 0.050(5) 0.047(5) 0.002(5) 0.022(4) -0.007(5)
C20A 0.054(5) 0.059(5) 0.054(5) 0.000(4) 0.020(4) -0.009(4)
C21A 0.058(5) 0.056(5) 0.059(5) 0.001(4) 0.018(4) -0.014(4)
C22A 0.064(5) 0.048(5) 0.051(5) 0.001(5) 0.019(5) -0.012(5)
C23A 0.063(5) 0.049(5) 0.048(5) 0.006(5) 0.017(5) -0.003(5)

loop_
_atom_type_symbol
_atom_type_description
_atom_type_scat_dispersion_real
_atom_type_scat_dispersion_imag
_atom_type_scat_source
C C 0.0033 0.0016 'International Tables Vol C Tables 4.2.6.8 and 6.1.1.4'
H H 0.0000 0.0000 'International Tables Vol C Tables 4.2.6.8 and 6.1.1.4'
N N 0.0061 0.0033 'International Tables Vol C Tables 4.2.6.8 and 6.1.1.4'
O O 0.0106 0.0060 'International Tables Vol C Tables 4.2.6.8 and 6.1.1.4'
Cl Cl 0.1484 0.1585 'International Tables Vol C Tables 4.2.6.8 and 6.1.1.4'
Fe Fe 0.3463 0.8444 'International Tables Vol C Tables 4.2.6.8 and 6.1.1.4'
Ir Ir -1.4442 7.9887 'International Tables Vol C Tables 4.2.6.8 and 6.1.1.4'

loop_
_geom_angle_atom_site_label_1
_geom_angle_atom_site_label_2
_geom_angle_atom_site_label_3
_geom_angle
C2A Ir1 C1A 91.0(4)
C2A Ir1 C1 91.0(3)
C1A Ir1 C1 177.0(3)
C2A Ir1 Cl1 174.6(3)
C1A Ir1 Cl1 91.3(3)
C1 Ir1 Cl1 86.95(19)
C5 Fe1 C7 69.1(3)
C5 Fe1 C4 41.3(3)
C7 Fe1 C4 69.2(3)
C5 Fe1 C6 40.4(3)
C7 Fe1 C6 40.9(3)
C4 Fe1 C6 68.5(3)
C5 Fe1 C8 69.5(3)
C7 Fe1 C8 41.2(3)
C4 Fe1 C8 41.2(3)
C6 Fe1 C8 68.9(3)
C5 Fe1 C18 156.2(3)
C7 Fe1 C18 125.3(3)
C4 Fe1 C18 121.1(3)
C6 Fe1 C18 162.4(3)
C8 Fe1 C18 107.7(3)
C5 Fe1 C16 123.9(3)
C7 Fe1 C16 119.6(3)
C4 Fe1 C16 161.8(3)
C6 Fe1 C16 106.9(3)
C8 Fe1 C16 155.3(3)
C18 Fe1 C16 68.7(3)
C5 Fe1 C17 161.1(3)
C7 Fe1 C17 106.7(3)
C4 Fe1 C17 156.2(3)
C6 Fe1 C17 124.7(3)
C8 Fe1 C17 120.3(3)
C18 Fe1 C17 41.0(3)
C16 Fe1 C17 40.9(3)
C5 Fe1 C14 120.3(3)
C7 Fe1 C14 162.9(3)
C4 Fe1 C14 107.6(3)
C6 Fe1 C14 155.1(3)
C8 Fe1 C14 125.4(3)
C18 Fe1 C14 40.8(3)
C16 Fe1 C14 68.8(3)
C17 Fe1 C14 69.0(3)
C5 Fe1 C15 107.1(3)
C7 Fe1 C15 154.3(3)
C4 Fe1 C15 125.6(3)
C6 Fe1 C15 119.8(3)
C8 Fe1 C15 163.3(3)
C18 Fe1 C15 68.4(3)
C16 Fe1 C15 40.1(3)
C17 Fe1 C15 68.3(3)
C14 Fe1 C15 41.1(3)
C21A Fe2 C20A 41.1(4)
C21A Fe2 C22 45.7(7)
C20A Fe2 C22 63.7(7)
C21A Fe2 C9 150.4(6)
C20A Fe2 C9 119.9(6)
C22 Fe2 C9 160.4(4)
C21A Fe2 C23 62.9(7)
C20A Fe2 C23 46.4(7)
C22 Fe2 C23 40.7(3)
C9 Fe2 C23 125.6(4)
C21A Fe2 C11 110.5(6)
C20A Fe2 C11 139.6(7)
C22 Fe2 C11 122.6(5)
C9 Fe2 C11 68.7(3)
C23 Fe2 C11 162.5(5)
C21A Fe2 C12 131.1(6)
C20A Fe2 C12 171.6(6)
C22 Fe2 C12 108.8(5)
C9 Fe2 C12 68.5(3)
C23 Fe2 C12 130.6(5)
C11 Fe2 C12 40.1(4)
C21A Fe2 C10 118.5(6)
C20A Fe2 C10 116.9(6)
C22 Fe2 C10 157.9(5)
C9 Fe2 C10 40.8(3)
C23 Fe2 C10 156.1(5)
C11 Fe2 C10 41.2(3)
C12 Fe2 C10 68.5(4)
C21A Fe2 C13 168.8(6)
C20A Fe2 C13 145.7(6)
C22 Fe2 C13 124.6(4)
C9 Fe2 C13 40.5(3)
C23 Fe2 C13 114.5(4)
C11 Fe2 C13 68.6(3)
C12 Fe2 C13 41.1(3)
C10 Fe2 C13 68.7(3)
C21A Fe2 C21 14.1(6)
C20A Fe2 C21 54.6(6)
C22 Fe2 C21 40.3(3)
C9 Fe2 C21 158.9(4)
C23 Fe2 C21 67.8(4)
C11 Fe2 C21 102.1(4)
C12 Fe2 C21 117.4(4)
C10 Fe2 C21 119.9(4)
C13 Fe2 C21 155.4(4)
C21A Fe2 C20 26.4(6)
C20A Fe2 C20 25.8(6)
C22 Fe2 C20 67.5(4)
C9 Fe2 C20 125.0(4)
C23 Fe2 C20 67.4(3)
C11 Fe2 C20 114.6(4)
C12 Fe2 C20 149.8(4)
C10 Fe2 C20 103.2(4)
C13 Fe2 C20 164.6(4)
C21 Fe2 C20 40.0(2)
C21A Fe2 C22A 40.1(4)
C20A Fe2 C22A 67.5(6)
C22 Fe2 C22A 12.9(6)
C9 Fe2 C22A 169.4(6)
C23 Fe2 C22A 52.8(6)
C11 Fe2 C22A 111.2(6)
C12 Fe2 C22A 104.3(6)
C10 Fe2 C22A 145.1(6)
C13 Fe2 C22A 129.0(6)
C21 Fe2 C22A 31.2(7)
C20 Fe2 C22A 65.1(7)
C1 N1 C2 110.3(6)
C1 N1 C4 127.4(6)
C2 N1 C4 122.2(6)
C1 N2 C3 110.5(6)
C1 N2 C9 123.4(5)
C3 N2 C9 126.1(6)
O1A C1A Ir1 176.2(8)
O2A C2A Ir1 177.2(8)
N1 C1 N2 105.9(5)
N1 C1 Ir1 131.4(5)
N2 C1 Ir1 122.3(5)
C3 C2 N1 106.5(6)
C3 C2 H2 126.8
N1 C2 H2 126.8
C2 C3 N2 106.8(6)
C2 C3 H3 126.6
N2 C3 H3 126.6
N1 C4 C8 124.4(6)
N1 C4 C5 127.4(6)
C8 C4 C5 108.1(6)
N1 C4 Fe1 128.3(5)
C8 C4 Fe1 69.4(4)
C5 C4 Fe1 69.3(4)
C6 C5 C4 107.5(6)
C6 C5 Fe1 69.8(4)
C4 C5 Fe1 69.4(4)
C6 C5 H5 126.2
C4 C5 H5 126.2
Fe1 C5 H5 126.1
C5 C6 C7 109.4(6)
C5 C6 Fe1 69.8(4)
C7 C6 Fe1 69.5(4)
C5 C6 H6 125.3
C7 C6 H6 125.3
Fe1 C6 H6 127.0
C6 C7 C8 107.5(6)
C6 C7 Fe1 69.6(4)
C8 C7 Fe1 69.4(4)
C6 C7 H7 126.3
C8 C7 H7 126.3
Fe1 C7 H7 126.3
C4 C8 C7 107.4(6)
C4 C8 Fe1 69.4(4)
C7 C8 Fe1 69.3(4)
C4 C8 H8 126.3
C7 C8 H8 126.3
Fe1 C8 H8 126.6
C13 C9 C10 109.2(7)
C13 C9 N2 127.1(6)
C10 C9 N2 123.4(7)
C13 C9 Fe2 70.5(4)
C10 C9 Fe2 70.2(4)
N2 C9 Fe2 130.2(4)
C9 C10 C11 106.6(7)
C9 C10 Fe2 69.0(4)
C11 C10 Fe2 68.9(4)
C9 C10 H10 126.7
C11 C10 H10 126.7
Fe2 C10 H10 127.0
C12 C11 C10 108.6(7)
C12 C11 Fe2 70.2(4)
C10 C11 Fe2 69.9(4)
C12 C11 H11 125.7
C10 C11 H11 125.7
Fe2 C11 H11 125.8
C11 C12 C13 108.6(7)
C11 C12 Fe2 69.7(4)
C13 C12 Fe2 69.8(4)
C11 C12 H12 125.7
C13 C12 H12 125.7
Fe2 C12 H12 126.3
C9 C13 C12 106.9(7)
C9 C13 Fe2 68.9(4)
C12 C13 Fe2 69.0(4)
C9 C13 H13 126.5
C12 C13 H13 126.5
Fe2 C13 H13 127.0
C18 C14 C15 106.8(7)
C18 C14 Fe1 69.1(4)
C15 C14 Fe1 69.5(4)
C18 C14 H14 126.6
C15 C14 H14 126.6
Fe1 C14 H14 126.3
C16 C15 C14 108.8(7)
C16 C15 Fe1 69.7(4)
C14 C15 Fe1 69.4(4)
C16 C15 H15 125.6
C14 C15 H15 125.6
Fe1 C15 H15 126.8
C15 C16 C17 108.5(7)
C15 C16 Fe1 70.2(4)
C17 C16 Fe1 69.7(4)
C15 C16 H16 125.8
C17 C16 H16 125.8
Fe1 C16 H16 126.0
C16 C17 C18 107.2(7)
C16 C17 Fe1 69.4(4)
C18 C17 Fe1 69.1(4)
C16 C17 H17 126.4
C18 C17 H17 126.4
Fe1 C17 H17 126.6
C14 C18 C17 108.8(7)
C14 C18 Fe1 70.0(4)
C17 C18 Fe1 69.9(4)
C14 C18 H18 125.6
C17 C18 H18 125.6
Fe1 C18 H18 126.0
C23 C19 C20 108.0(4)
C23 C19 Fe2 67.8(8)
C20 C19 Fe2 69.8(6)
C23 C19 H19A 126.0
C20 C19 H19A 126.0
Fe2 C19 H19A 127.9
C19 C20 C21 107.9(4)
C19 C20 Fe2 70.7(7)
C21 C20 Fe2 69.2(7)
C19 C20 H20A 126.0
C21 C20 H20A 126.0
Fe2 C20 H20A 125.7
C22 C21 C20 108.0(4)
C22 C21 Fe2 68.6(8)
C20 C21 Fe2 70.9(6)
C22 C21 H21A 126.0
C20 C21 H21A 126.0
Fe2 C21 H21A 126.1
C21 C22 C23 108.1(4)
C21 C22 Fe2 71.1(8)
C23 C22 Fe2 70.0(9)
C21 C22 H22A 126.0
C23 C22 H22A 126.0
Fe2 C22 H22A 124.6
C19 C23 C22 108.0(4)
C19 C23 Fe2 72.2(8)
C22 C23 Fe2 69.3(9)
C19 C23 H23A 126.0
C22 C23 H23A 126.0
Fe2 C23 H23A 124.1
C20A C19A C23A 107.9(4)
C20A C19A Fe2 67.0(12)
C23A C19A Fe2 71.1(11)
C20A C19A H19B 126.1
C23A C19A H19B 126.0
Fe2 C19A H19B 127.4
C19A C20A C21A 108.1(4)
C19A C20A Fe2 72.9(12)
C21A C20A Fe2 69.2(13)
C19A C20A H20B 126.0
C21A C20A H20B 126.0
Fe2 C20A H20B 123.6
C22A C21A C20A 108.0(4)
C22A C21A Fe2 73.1(14)
C20A C21A Fe2 69.7(13)
C22A C21A H21B 126.0
C20A C21A H21B 126.0
Fe2 C21A H21B 122.8
C21A C22A C23A 108.0(4)
C21A C22A Fe2 66.7(13)
C23A C22A Fe2 71.1(11)
C21A C22A H22B 126.0
C23A C22A H22B 126.0
Fe2 C22A H22B 127.7
C19A C23A C22A 108.0(4)
C19A C23A Fe2 69.6(11)
C22A C23A Fe2 69.5(12)
C19A C23A H23B 126.0
C22A C23A H23B 126.0
Fe2 C23A H23B 126.4

loop_
_geom_bond_atom_site_label_1
_geom_bond_atom_site_label_2
_geom_bond_distance
Ir1 C2A 1.859(11)
Ir1 C1A 1.892(8)
Ir1 C1 2.089(6)
Ir1 Cl1 2.367(2)
Fe1 C5 2.034(7)
Fe1 C7 2.034(7)
Fe1 C4 2.034(7)
Fe1 C6 2.035(7)
Fe1 C8 2.036(7)
Fe1 C18 2.036(7)
Fe1 C16 2.043(7)
Fe1 C17 2.047(7)
Fe1 C14 2.048(7)
Fe1 C15 2.049(7)
Fe2 C21A 1.99(2)
Fe2 C20A 2.00(2)
Fe2 C22 2.015(17)
Fe2 C9 2.022(7)
Fe2 C23 2.023(15)
Fe2 C11 2.025(7)
Fe2 C12 2.032(7)
Fe2 C10 2.038(8)
Fe2 C13 2.042(7)
Fe2 C21 2.046(13)
Fe2 C20 2.068(11)
Fe2 C22A 2.08(2)
N1 C1 1.348(9)
N1 C2 1.390(9)
N1 C4 1.416(9)
N2 C1 1.358(8)
N2 C3 1.376(8)
N2 C9 1.426(9)
O1A C1A 1.143(10)
O2A C2A 1.091(12)
C2 C3 1.368(11)
C2 H2 0.9500
C3 H3 0.9500
C4 C8 1.432(10)
C4 C5 1.433(10)
C5 C6 1.405(10)
C5 H5 0.9500
C6 C7 1.421(10)
C6 H6 0.9500
C7 C8 1.433(10)
C7 H7 0.9500
C8 H8 0.9500
C9 C13 1.408(10)
C9 C10 1.417(10)
C10 C11 1.430(12)
C10 H10 0.9500
C11 C12 1.391(13)
C11 H11 0.9500
C12 C13 1.431(11)
C12 H12 0.9500
C13 H13 0.9500
C14 C18 1.424(12)
C14 C15 1.438(10)
C14 H14 0.9500
C15 C16 1.403(12)
C15 H15 0.9500
C16 C17 1.429(12)
C16 H16 0.9500
C17 C18 1.429(12)
C17 H17 0.9500
C18 H18 0.9500
C19 C23 1.403(6)
C19 C20 1.403(6)
C19 H19A 0.9500
C20 C21 1.406(6)
C20 H20A 0.9500
C21 C22 1.400(6)
C21 H21A 0.9500
C22 C23 1.403(6)
C22 H22A 0.9500
C23 H23A 0.9500
C19A C20A 1.402(6)
C19A C23A 1.403(6)
C19A H19B 0.9500
C20A C21A 1.403(6)
C20A H20B 0.9500
C21A C22A 1.400(6)
C21A H21B 0.9500
C22A C23A 1.406(6)
C22A H22B 0.9500
C23A H23B 0.9500

loop_
_geom_torsion_atom_site_label_1
_geom_torsion_atom_site_label_2
_geom_torsion_atom_site_label_3
_geom_torsion_atom_site_label_4
_geom_torsion
C2 N1 C1 N2 0.7(8)
C4 N1 C1 N2 177.4(6)
C2 N1 C1 Ir1 174.1(5)
C4 N1 C1 Ir1 -9.2(10)
C3 N2 C1 N1 -0.5(8)
C9 N2 C1 N1 -177.5(6)
C3 N2 C1 Ir1 -174.7(5)
C9 N2 C1 Ir1 8.3(9)
C2A Ir1 C1 N1 92.8(7)
Cl1 Ir1 C1 N1 -92.3(6)
C2A Ir1 C1 N2 -94.7(6)
Cl1 Ir1 C1 N2 80.3(5)
C1 N1 C2 C3 -0.6(8)
C4 N1 C2 C3 -177.5(6)
N1 C2 C3 N2 0.3(8)
C1 N2 C3 C2 0.1(8)
C9 N2 C3 C2 177.1(6)
C1 N1 C4 C8 -172.2(7)
C2 N1 C4 C8 4.1(10)
C1 N1 C4 C5 9.9(11)
C2 N1 C4 C5 -173.7(7)
N1 C4 C5 C6 177.2(6)
C8 C4 C5 C6 -0.9(8)
C4 C5 C6 C7 1.1(8)
C5 C6 C7 C8 -0.9(8)
N1 C4 C8 C7 -177.9(6)
C5 C4 C8 C7 0.3(8)
C6 C7 C8 C4 0.3(8)
C1 N2 C9 C13 -99.1(8)
C3 N2 C9 C13 84.3(9)
C1 N2 C9 C10 74.1(9)
C3 N2 C9 C10 -102.4(8)
C13 C9 C10 C11 -1.1(8)
N2 C9 C10 C11 -175.4(6)
C9 C10 C11 C12 0.9(8)
C10 C11 C12 C13 -0.3(9)
C10 C9 C13 C12 0.9(8)
N2 C9 C13 C12 175.0(6)
C11 C12 C13 C9 -0.4(8)
C18 C14 C15 C16 -0.6(8)
C14 C15 C16 C17 0.8(9)
C15 C16 C17 C18 -0.6(8)
C15 C14 C18 C17 0.2(8)
C16 C17 C18 C14 0.3(8)
C23 C19 C20 C21 -2.2(16)
C19 C20 C21 C22 1.6(16)
C20 C21 C22 C23 -0.3(19)
C20 C19 C23 C22 2.1(19)
C21 C22 C23 C19 -1(2)
C23A C19A C20A C21A -1(3)
C19A C20A C21A C22A -1(3)
C20A C21A C22A C23A 2(3)
C20A C19A C23A C22A 2(3)
C21A C22A C23A C19A -3(3)
